data_7158237
loop_
_publ_author_name
'Jaiswal, Manish K.'
'Singh, Sanjay'
'Singh, Ravi P.'

_publ_section_title
;
 Enantioselective vinylogous aldol reaction of acylphosphonates with
 3-alkylidene oxindoles.
;
_journal_issue 36
_journal_name_full 'Organic &amp; biomolecular chemistry'
_journal_page_first 7861
_journal_page_last 7866
_journal_paper_doi 10.1039/d1ob00140j
_journal_volume 19
_journal_year 2021
_chemical_absolute_configuration S
_chemical_formula_moiety 'C32 H35 Br N O7 P'
_chemical_formula_sum 'C32 H35 Br N O7 P'
_chemical_formula_weight 656.48
_space_group_crystal_system orthorhombic
_space_group_IT_number 19
_space_group_name_Hall 'P 2ac 2ab'
_space_group_name_H-M_alt 'P 21 21 21'
_atom_sites_solution_hydrogens geom
_audit_creation_method SHELXL-2014/7
_audit_update_record
;
2020-08-21 deposited with the CCDC.	2021-08-13 downloaded from the CCDC.
;
_cell_angle_alpha 90
_cell_angle_beta 90
_cell_angle_gamma 90
_cell_formula_units_Z 4
_cell_length_a 6.4713(9)
_cell_length_b 9.6298(12)
_cell_length_c 48.285(7)
_cell_measurement_reflns_used 251
_cell_measurement_temperature 100(2)
_cell_measurement_theta_max 28.319
_cell_measurement_theta_min 2.20
_cell_volume 3009.0(7)
_computing_structure_refinement 'SHELXL-2014/7 (Sheldrick, 2014)'
_diffrn_ambient_temperature 100(2)
_diffrn_measured_fraction_theta_full 0.999
_diffrn_measured_fraction_theta_max 0.996
_diffrn_measurement_device_type 'Bruker APEX-II CCD'
_diffrn_measurement_method '\f and \w scans'
_diffrn_radiation_type MoK\a
_diffrn_radiation_wavelength 0.71073
_diffrn_reflns_av_R_equivalents 0.0543
_diffrn_reflns_av_unetI/netI 0.0458
_diffrn_reflns_Laue_measured_fraction_full 0.999
_diffrn_reflns_Laue_measured_fraction_max 0.996
_diffrn_reflns_limit_h_max 8
_diffrn_reflns_limit_h_min -8
_diffrn_reflns_limit_k_max 12
_diffrn_reflns_limit_k_min -12
_diffrn_reflns_limit_l_max 64
_diffrn_reflns_limit_l_min -64
_diffrn_reflns_number 40358
_diffrn_reflns_point_group_measured_fraction_full 0.994
_diffrn_reflns_point_group_measured_fraction_max 0.991
_diffrn_reflns_theta_full 25.242
_diffrn_reflns_theta_max 28.319
_diffrn_reflns_theta_min 2.157
_exptl_absorpt_coefficient_mu 1.469
_exptl_absorpt_correction_T_max 0.863
_exptl_absorpt_correction_T_min 0.768
_exptl_absorpt_correction_type multi-scan
_exptl_absorpt_process_details '(SADABS; Bruker; 2014)'
_exptl_crystal_colour WHITE
_exptl_crystal_density_diffrn 1.449
_exptl_crystal_description BLOCK
_exptl_crystal_F_000 1360
_exptl_crystal_size_max 0.25
_exptl_crystal_size_mid 0.15
_exptl_crystal_size_min 0.10
_refine_diff_density_max 0.433
_refine_diff_density_min -0.988
_refine_diff_density_rms 0.111
_refine_ls_abs_structure_details
;
 Flack x determined using 2780 quotients [(I+)-(I-)]/[(I+)+(I-)]
 (Parsons, Flack and Wagner, Acta Cryst. B69 (2013) 249-259).
;
_refine_ls_abs_structure_Flack 0.125(3)
_refine_ls_extinction_method none
_refine_ls_goodness_of_fit_ref 0.969
_refine_ls_hydrogen_treatment constr
_refine_ls_matrix_type full
_refine_ls_number_parameters 385
_refine_ls_number_reflns 7515
_refine_ls_number_restraints 0
_refine_ls_restrained_S_all 0.969
_refine_ls_R_factor_all 0.0418
_refine_ls_R_factor_gt 0.0393
_refine_ls_shift/su_max 0.001
_refine_ls_shift/su_mean 0.000
_refine_ls_structure_factor_coef Fsqd
_refine_ls_weighting_details 'w=1/[\s^2^(Fo^2^)+(0.1000P)^2^] where P=(Fo^2^+2Fc^2^)/3'
_refine_ls_weighting_scheme calc
_refine_ls_wR_factor_gt 0.1197
_refine_ls_wR_factor_ref 0.1214
_reflns_Friedel_coverage 0.730
_reflns_Friedel_fraction_full 0.987
_reflns_Friedel_fraction_max 0.985
_reflns_number_gt 7156
_reflns_number_total 7515
_reflns_threshold_expression 'I > 2\s(I)'
_cod_data_source_file d1ob00140j2.cif
_cod_data_source_block manish20_0m_a
_cod_depositor_comments 'Adding full bibliography for 7158237--7158238.cif.'
_cod_database_code 7158237
_shelx_shelxl_version_number 2014/7
_shelx_space_group_comment
;
The symmetry employed for this shelxl refinement is uniquely defined
by the following loop, which should always be used as a source of
symmetry information in preference to the above space-group names.
They are only intended as comments.
;
_shelx_estimated_absorpt_t_min 0.970
_shelx_estimated_absorpt_t_max 0.979

loop_
_space_group_symop_operation_xyz
'x, y, z'
'-x+1/2, -y, z+1/2'
'-x, y+1/2, -z+1/2'
'x+1/2, -y+1/2, -z'

loop_
_atom_site_label
_atom_site_type_symbol
_atom_site_fract_x
_atom_site_fract_y
_atom_site_fract_z
_atom_site_U_iso_or_equiv
_atom_site_adp_type
_atom_site_occupancy
_atom_site_site_symmetry_order
_atom_site_calc_flag
_atom_site_refinement_flags_posn
_atom_site_refinement_flags_adp
_atom_site_refinement_flags_occupancy
_atom_site_disorder_assembly
_atom_site_disorder_group
Br1 Br -0.21994(6) 0.85832(4) 0.70784(2) 0.02069(12) Uani 1 1 d . . . . .
P1 P 1.07491(14) 0.56268(9) 0.57677(2) 0.00843(18) Uani 1 1 d . . . . .
O4 O 0.6795(4) 0.5704(3) 0.58370(5) 0.0109(5) Uani 1 1 d . . . . .
H4 H 0.5668 0.6075 0.5793 0.016 Uiso 1 1 calc R U . . .
O5 O 1.2666(4) 0.6459(3) 0.57747(5) 0.0138(5) Uani 1 1 d . . . . .
O3 O 0.7642(5) 0.5445(3) 0.65000(5) 0.0185(6) Uani 1 1 d . . . . .
O7 O 1.0447(4) 0.4846(3) 0.54859(5) 0.0135(5) Uani 1 1 d . . . . .
O2 O 0.6470(5) 0.4270(3) 0.69617(5) 0.0178(6) Uani 1 1 d . . . . .
O6 O 1.0644(4) 0.4432(3) 0.59927(5) 0.0118(5) Uani 1 1 d . . . . .
N1 N 0.4663(5) 0.5967(3) 0.67509(6) 0.0109(6) Uani 1 1 d . . . . .
O1 O 0.3458(6) 0.4990(4) 0.71497(7) 0.0352(9) Uani 1 1 d . . . . .
C1 C 0.6217(6) 0.6203(4) 0.65453(7) 0.0112(7) Uani 1 1 d . . . . .
C3 C 0.3764(6) 0.8047(4) 0.65468(7) 0.0111(7) Uani 1 1 d . . . . .
C22 C 0.8167(5) 0.7650(3) 0.55606(7) 0.0094(6) Uani 1 1 d . . . . .
C8 C 0.3182(6) 0.7050(3) 0.67440(7) 0.0104(7) Uani 1 1 d . . . . .
C21 C 0.8406(5) 0.6696(3) 0.58153(7) 0.0085(6) Uani 1 1 d . . . . .
C7 C 0.1387(6) 0.7159(4) 0.68994(8) 0.0140(7) Uani 1 1 d . . . . .
H7 H 0.0961 0.6446 0.7023 0.017 Uiso 1 1 calc R U . . .
C28 C 0.9511(8) 0.3493(4) 0.54447(8) 0.0238(9) Uani 1 1 d . . . . .
H28A H 0.8803 0.3199 0.5617 0.029 Uiso 1 1 calc R U . . .
H28B H 1.0598 0.2803 0.5402 0.029 Uiso 1 1 calc R U . . .
C9 C 0.4779(6) 0.5026(4) 0.69759(7) 0.0144(7) Uani 1 1 d . . . . .
C23 C 0.9548(6) 0.8739(4) 0.55185(7) 0.0137(7) Uani 1 1 d . . . . .
H23 H 1.0632 0.8891 0.5648 0.016 Uiso 1 1 calc R U . . .
C30 C 1.1984(6) 0.4443(4) 0.62326(7) 0.0142(7) Uani 1 1 d . . . . .
H30A H 1.1710 0.5274 0.6347 0.017 Uiso 1 1 calc R U . . .
H30B H 1.3450 0.4459 0.6174 0.017 Uiso 1 1 calc R U . . .
C24 C 0.9357(6) 0.9608(4) 0.52889(7) 0.0159(7) Uani 1 1 d . . . . .
H24 H 1.0298 1.0355 0.5264 0.019 Uiso 1 1 calc R U . . .
C4 C 0.2604(6) 0.9259(4) 0.65223(7) 0.0142(7) Uani 1 1 d . . . . .
H4A H 0.3005 0.9965 0.6396 0.017 Uiso 1 1 calc R U . . .
C2 C 0.5648(6) 0.7565(3) 0.64065(7) 0.0112(6) Uani 1 1 d . . . . .
C27 C 0.6615(6) 0.7431(4) 0.53658(7) 0.0118(7) Uani 1 1 d . . . . .
H27 H 0.5674 0.6684 0.5390 0.014 Uiso 1 1 calc R U . . .
C6 C 0.0237(6) 0.8377(4) 0.68639(7) 0.0146(7) Uani 1 1 d . . . . .
C5 C 0.0849(6) 0.9422(4) 0.66861(7) 0.0156(7) Uani 1 1 d . . . . .
H5 H 0.0069 1.0255 0.6675 0.019 Uiso 1 1 calc R U . . .
C14 C 0.6760(6) 0.8160(3) 0.62023(7) 0.0097(6) Uani 1 1 d . . . . .
C00S C 0.8727(6) 0.7526(4) 0.60914(7) 0.0097(6) Uani 1 1 d . . . . .
H00A H 0.9307 0.6893 0.6233 0.012 Uiso 1 1 calc R U . . .
H00B H 0.9747 0.8274 0.6059 0.012 Uiso 1 1 calc R U . . .
C19 C 0.4051(7) 1.0847(4) 0.57539(8) 0.0198(8) Uani 1 1 d . . . . .
H19 H 0.3011 1.0877 0.5615 0.024 Uiso 1 1 calc R U . . .
C15 C 0.6113(6) 0.9515(4) 0.60754(7) 0.0119(7) Uani 1 1 d . . . . .
C17 C 0.6534(7) 1.2003(4) 0.60381(9) 0.0201(8) Uani 1 1 d . . . . .
H17 H 0.7188 1.2836 0.6097 0.024 Uiso 1 1 calc R U . . .
C20 C 0.4586(6) 0.9565(4) 0.58745(8) 0.0156(7) Uani 1 1 d . . . . .
H20 H 0.3903 0.8738 0.5818 0.019 Uiso 1 1 calc R U . . .
C18 C 0.5008(7) 1.2049(4) 0.58337(8) 0.0187(8) Uani 1 1 d . . . . .
H18 H 0.4638 1.2909 0.5751 0.022 Uiso 1 1 calc R U . . .
C25 C 0.7787(7) 0.9382(4) 0.50967(7) 0.0164(7) Uani 1 1 d . . . . .
H25 H 0.7652 0.9971 0.4940 0.020 Uiso 1 1 calc R U . . .
C26 C 0.6423(6) 0.8290(4) 0.51363(8) 0.0165(7) Uani 1 1 d . . . . .
H26 H 0.5351 0.8128 0.5006 0.020 Uiso 1 1 calc R U . . .
C12 C 0.5307(10) 0.2198(6) 0.72164(14) 0.0472(15) Uani 1 1 d . . . . .
H12A H 0.4004 0.2633 0.7273 0.071 Uiso 1 1 calc R U . . .
H12B H 0.5722 0.1511 0.7355 0.071 Uiso 1 1 calc R U . . .
H12C H 0.5122 0.1739 0.7037 0.071 Uiso 1 1 calc R U . . .
C31 C 1.1533(7) 0.3145(4) 0.63944(8) 0.0218(9) Uani 1 1 d . . . . .
H31A H 1.0097 0.3165 0.6459 0.033 Uiso 1 1 calc R U . . .
H31B H 1.2463 0.3092 0.6554 0.033 Uiso 1 1 calc R U . . .
H31C H 1.1744 0.2332 0.6276 0.033 Uiso 1 1 calc R U . . .
C29 C 0.7998(8) 0.3546(5) 0.52138(10) 0.0308(10) Uani 1 1 d . . . . .
H29A H 0.6855 0.4164 0.5264 0.046 Uiso 1 1 calc R U . . .
H29B H 0.7462 0.2611 0.5178 0.046 Uiso 1 1 calc R U . . .
H29C H 0.8680 0.3898 0.5047 0.046 Uiso 1 1 calc R U . . .
C16 C 0.7095(7) 1.0747(4) 0.61557(8) 0.0199(8) Uani 1 1 d . . . . .
H16 H 0.8154 1.0721 0.6292 0.024 Uiso 1 1 calc R U . . .
C10 C 0.6956(7) 0.3293(4) 0.71917(8) 0.0239(9) Uani 1 1 d . . . . .
C13 C 0.9002(8) 0.2682(5) 0.71003(11) 0.0344(12) Uani 1 1 d . . . . .
H13A H 0.8849 0.2271 0.6916 0.052 Uiso 1 1 calc R U . . .
H13B H 0.9432 0.1964 0.7232 0.052 Uiso 1 1 calc R U . . .
H13C H 1.0049 0.3417 0.7094 0.052 Uiso 1 1 calc R U . . .
C11 C 0.7217(12) 0.4112(7) 0.74586(10) 0.0515(17) Uani 1 1 d . . . . .
H11A H 0.8109 0.4916 0.7425 0.077 Uiso 1 1 calc R U . . .
H11B H 0.7847 0.3518 0.7600 0.077 Uiso 1 1 calc R U . . .
H11C H 0.5862 0.4431 0.7523 0.077 Uiso 1 1 calc R U . . .

loop_
_atom_site_aniso_label
_atom_site_aniso_U_11
_atom_site_aniso_U_22
_atom_site_aniso_U_33
_atom_site_aniso_U_23
_atom_site_aniso_U_13
_atom_site_aniso_U_12
Br1 0.01297(19) 0.0282(2) 0.02092(19) -0.00577(15) 0.00498(14) 0.00351(15)
P1 0.0058(4) 0.0083(4) 0.0111(4) 0.0009(3) 0.0010(3) 0.0004(3)
O4 0.0041(12) 0.0116(11) 0.0172(12) 0.0023(9) 0.0001(9) -0.0030(9)
O5 0.0066(11) 0.0126(11) 0.0223(12) 0.0028(10) 0.0005(10) 0.0015(10)
O3 0.0184(14) 0.0177(12) 0.0194(13) 0.0077(10) 0.0064(11) 0.0092(11)
O7 0.0205(14) 0.0117(11) 0.0083(11) 0.0007(9) 0.0020(10) -0.0027(10)
O2 0.0226(14) 0.0197(13) 0.0111(12) 0.0081(10) 0.0055(11) 0.0079(11)
O6 0.0101(12) 0.0118(11) 0.0134(11) 0.0023(9) -0.0027(9) -0.0004(10)
N1 0.0121(15) 0.0109(13) 0.0097(13) 0.0000(10) 0.0025(11) 0.0012(11)
O1 0.0300(18) 0.0412(19) 0.0343(18) 0.0222(15) 0.0181(15) 0.0172(15)
C1 0.0140(17) 0.0100(15) 0.0097(15) 0.0015(12) 0.0025(12) -0.0006(13)
C3 0.0118(16) 0.0134(15) 0.0081(14) -0.0023(12) 0.0011(13) 0.0016(13)
C22 0.0082(16) 0.0095(14) 0.0104(14) 0.0012(11) 0.0023(12) 0.0038(12)
C8 0.0125(18) 0.0106(15) 0.0081(14) -0.0016(11) -0.0025(12) -0.0007(13)
C21 0.0056(14) 0.0090(15) 0.0108(14) 0.0015(11) 0.0001(11) -0.0008(11)
C7 0.0124(17) 0.0156(16) 0.0140(16) -0.0022(13) 0.0024(14) 0.0007(14)
C28 0.040(3) 0.0125(16) 0.0191(18) -0.0023(14) -0.0050(17) -0.0070(18)
C9 0.0154(18) 0.0160(16) 0.0119(15) 0.0033(13) 0.0020(14) 0.0029(14)
C23 0.0124(17) 0.0189(17) 0.0098(14) 0.0018(13) -0.0026(12) -0.0035(14)
C30 0.0141(17) 0.0141(16) 0.0143(15) -0.0006(12) -0.0042(14) 0.0037(14)
C24 0.020(2) 0.0127(16) 0.0151(17) 0.0058(13) -0.0004(15) -0.0039(14)
C4 0.0149(19) 0.0175(16) 0.0101(14) -0.0003(12) 0.0008(13) 0.0042(14)
C2 0.0108(17) 0.0107(15) 0.0122(15) -0.0027(12) 0.0017(13) 0.0011(13)
C27 0.0113(17) 0.0121(15) 0.0121(16) 0.0004(12) 0.0000(13) -0.0006(12)
C6 0.0106(16) 0.0241(19) 0.0092(14) -0.0063(13) 0.0013(12) 0.0033(14)
C5 0.0187(18) 0.0165(16) 0.0115(15) -0.0019(13) -0.0008(14) 0.0072(15)
C14 0.0089(17) 0.0088(14) 0.0114(14) -0.0006(11) -0.0020(12) 0.0014(11)
C00S 0.0079(15) 0.0115(15) 0.0098(15) 0.0011(12) 0.0007(12) 0.0012(12)
C19 0.020(2) 0.0179(17) 0.0215(18) 0.0046(14) -0.0094(16) 0.0032(15)
C15 0.0115(17) 0.0091(14) 0.0152(16) 0.0046(12) 0.0030(13) 0.0023(13)
C17 0.022(2) 0.0128(17) 0.026(2) 0.0039(15) -0.0038(16) -0.0031(15)
C20 0.0160(18) 0.0105(15) 0.0203(17) 0.0014(13) -0.0039(14) 0.0002(14)
C18 0.022(2) 0.0131(17) 0.0212(19) 0.0068(14) 0.0032(16) 0.0016(15)
C25 0.0234(19) 0.0130(15) 0.0128(15) 0.0049(12) -0.0014(15) 0.0027(15)
C26 0.0182(18) 0.0168(18) 0.0144(17) 0.0002(13) -0.0075(14) 0.0005(14)
C12 0.037(3) 0.028(3) 0.077(4) 0.025(3) 0.008(3) 0.004(2)
C31 0.026(2) 0.0220(19) 0.0173(18) 0.0077(15) -0.0043(16) 0.0042(16)
C29 0.032(2) 0.026(2) 0.034(2) -0.0038(18) -0.016(2) -0.007(2)
C16 0.0202(19) 0.0177(17) 0.0217(18) 0.0002(14) -0.0097(17) -0.0017(16)
C10 0.025(2) 0.025(2) 0.0212(19) 0.0137(15) 0.0064(17) 0.0104(17)
C13 0.030(3) 0.035(2) 0.038(3) 0.020(2) 0.017(2) 0.020(2)
C11 0.070(4) 0.064(4) 0.021(2) -0.001(2) -0.014(3) 0.035(3)

loop_
_atom_type_symbol
_atom_type_description
_atom_type_scat_dispersion_real
_atom_type_scat_dispersion_imag
_atom_type_scat_source
C C 0.0033 0.0016 'International Tables Vol C Tables 4.2.6.8 and 6.1.1.4'
H H 0.0000 0.0000 'International Tables Vol C Tables 4.2.6.8 and 6.1.1.4'
Br Br -0.2901 2.4595 'International Tables Vol C Tables 4.2.6.8 and 6.1.1.4'
N N 0.0061 0.0033 'International Tables Vol C Tables 4.2.6.8 and 6.1.1.4'
O O 0.0106 0.0060 'International Tables Vol C Tables 4.2.6.8 and 6.1.1.4'
P P 0.1023 0.0942 'International Tables Vol C Tables 4.2.6.8 and 6.1.1.4'

loop_
_geom_angle_atom_site_label_1
_geom_angle_atom_site_label_2
_geom_angle_atom_site_label_3
_geom_angle
_geom_angle_site_symmetry_1
_geom_angle_site_symmetry_3
_geom_angle_publ_flag
O5 P1 O7 112.64(15) . . ?
O5 P1 O6 114.49(14) . . ?
O7 P1 O6 103.99(14) . . ?
O5 P1 C21 112.58(15) . . ?
O7 P1 C21 105.85(16) . . ?
O6 P1 C21 106.52(15) . . ?
C21 O4 H4 109.5 . . ?
C28 O7 P1 127.0(2) . . ?
C9 O2 C10 119.1(3) . . ?
C30 O6 P1 121.2(2) . . ?
C9 N1 C8 121.7(3) . . ?
C9 N1 C1 126.6(3) . . ?
C8 N1 C1 110.0(3) . . ?
O3 C1 N1 124.9(3) . . ?
O3 C1 C2 129.3(3) . . ?
N1 C1 C2 105.8(3) . . ?
C4 C3 C8 119.1(3) . . ?
C4 C3 C2 132.2(3) . . ?
C8 C3 C2 108.6(3) . . ?
C27 C22 C23 118.6(3) . . ?
C27 C22 C21 121.4(3) . . ?
C23 C22 C21 120.0(3) . . ?
C7 C8 C3 122.7(3) . . ?
C7 C8 N1 127.5(3) . . ?
C3 C8 N1 109.7(3) . . ?
O4 C21 C22 112.7(3) . . ?
O4 C21 C00S 112.2(3) . . ?
C22 C21 C00S 112.8(3) . . ?
O4 C21 P1 103.7(2) . . ?
C22 C21 P1 108.4(2) . . ?
C00S C21 P1 106.3(2) . . ?
C8 C7 C6 116.2(3) . . ?
C8 C7 H7 121.9 . . ?
C6 C7 H7 121.9 . . ?
O7 C28 C29 110.3(3) . . ?
O7 C28 H28A 109.6 . . ?
C29 C28 H28A 109.6 . . ?
O7 C28 H28B 109.6 . . ?
C29 C28 H28B 109.6 . . ?
H28A C28 H28B 108.1 . . ?
O1 C9 O2 127.9(3) . . ?
O1 C9 N1 121.2(4) . . ?
O2 C9 N1 111.0(3) . . ?
C22 C23 C24 120.8(3) . . ?
C22 C23 H23 119.6 . . ?
C24 C23 H23 119.6 . . ?
O6 C30 C31 107.1(3) . . ?
O6 C30 H30A 110.3 . . ?
C31 C30 H30A 110.3 . . ?
O6 C30 H30B 110.3 . . ?
C31 C30 H30B 110.3 . . ?
H30A C30 H30B 108.5 . . ?
C25 C24 C23 120.0(3) . . ?
C25 C24 H24 120.0 . . ?
C23 C24 H24 120.0 . . ?
C5 C4 C3 119.0(3) . . ?
C5 C4 H4A 120.5 . . ?
C3 C4 H4A 120.5 . . ?
C14 C2 C3 130.2(3) . . ?
C14 C2 C1 124.1(3) . . ?
C3 C2 C1 105.7(3) . . ?
C26 C27 C22 120.9(3) . . ?
C26 C27 H27 119.5 . . ?
C22 C27 H27 119.5 . . ?
C5 C6 C7 122.3(3) . . ?
C5 C6 Br1 120.1(3) . . ?
C7 C6 Br1 117.6(3) . . ?
C6 C5 C4 120.3(3) . . ?
C6 C5 H5 119.8 . . ?
C4 C5 H5 119.8 . . ?
C2 C14 C15 121.3(3) . . ?
C2 C14 C00S 122.5(3) . . ?
C15 C14 C00S 116.2(3) . . ?
C14 C00S C21 113.3(3) . . ?
C14 C00S H00A 108.9 . . ?
C21 C00S H00A 108.9 . . ?
C14 C00S H00B 108.9 . . ?
C21 C00S H00B 108.9 . . ?
H00A C00S H00B 107.7 . . ?
C18 C19 C20 120.9(4) . . ?
C18 C19 H19 119.5 . . ?
C20 C19 H19 119.5 . . ?
C20 C15 C16 119.2(3) . . ?
C20 C15 C14 121.0(3) . . ?
C16 C15 C14 119.8(3) . . ?
C16 C17 C18 120.2(4) . . ?
C16 C17 H17 119.9 . . ?
C18 C17 H17 119.9 . . ?
C15 C20 C19 119.7(3) . . ?
C15 C20 H20 120.2 . . ?
C19 C20 H20 120.2 . . ?
C19 C18 C17 119.5(3) . . ?
C19 C18 H18 120.3 . . ?
C17 C18 H18 120.3 . . ?
C26 C25 C24 119.4(3) . . ?
C26 C25 H25 120.3 . . ?
C24 C25 H25 120.3 . . ?
C25 C26 C27 120.3(3) . . ?
C25 C26 H26 119.8 . . ?
C27 C26 H26 119.8 . . ?
C10 C12 H12A 109.5 . . ?
C10 C12 H12B 109.5 . . ?
H12A C12 H12B 109.5 . . ?
C10 C12 H12C 109.5 . . ?
H12A C12 H12C 109.5 . . ?
H12B C12 H12C 109.5 . . ?
C30 C31 H31A 109.5 . . ?
C30 C31 H31B 109.5 . . ?
H31A C31 H31B 109.5 . . ?
C30 C31 H31C 109.5 . . ?
H31A C31 H31C 109.5 . . ?
H31B C31 H31C 109.5 . . ?
C28 C29 H29A 109.5 . . ?
C28 C29 H29B 109.5 . . ?
H29A C29 H29B 109.5 . . ?
C28 C29 H29C 109.5 . . ?
H29A C29 H29C 109.5 . . ?
H29B C29 H29C 109.5 . . ?
C17 C16 C15 120.5(4) . . ?
C17 C16 H16 119.8 . . ?
C15 C16 H16 119.8 . . ?
O2 C10 C12 110.6(4) . . ?
O2 C10 C13 102.3(3) . . ?
C12 C10 C13 111.8(4) . . ?
O2 C10 C11 109.1(4) . . ?
C12 C10 C11 112.0(5) . . ?
C13 C10 C11 110.6(5) . . ?
C10 C13 H13A 109.5 . . ?
C10 C13 H13B 109.5 . . ?
H13A C13 H13B 109.5 . . ?
C10 C13 H13C 109.5 . . ?
H13A C13 H13C 109.5 . . ?
H13B C13 H13C 109.5 . . ?
C10 C11 H11A 109.5 . . ?
C10 C11 H11B 109.5 . . ?
H11A C11 H11B 109.5 . . ?
C10 C11 H11C 109.5 . . ?
H11A C11 H11C 109.5 . . ?
H11B C11 H11C 109.5 . . ?

loop_
_geom_bond_atom_site_label_1
_geom_bond_atom_site_label_2
_geom_bond_distance
_geom_bond_site_symmetry_2
_geom_bond_publ_flag
Br1 C6 1.897(4) . ?
P1 O5 1.477(3) . ?
P1 O7 1.567(3) . ?
P1 O6 1.584(3) . ?
P1 C21 1.847(3) . ?
O4 C21 1.418(4) . ?
O4 H4 0.8400 . ?
O3 C1 1.196(5) . ?
O7 C28 1.450(5) . ?
O2 C9 1.317(5) . ?
O2 C10 1.489(4) . ?
O6 C30 1.447(4) . ?
N1 C9 1.417(4) . ?
N1 C8 1.417(4) . ?
N1 C1 1.431(4) . ?
O1 C9 1.198(5) . ?
C1 C2 1.518(5) . ?
C3 C4 1.393(5) . ?
C3 C8 1.403(5) . ?
C3 C2 1.470(5) . ?
C22 C27 1.392(5) . ?
C22 C23 1.393(5) . ?
C22 C21 1.542(4) . ?
C8 C7 1.386(5) . ?
C21 C00S 1.568(5) . ?
C7 C6 1.400(5) . ?
C7 H7 0.9500 . ?
C28 C29 1.485(6) . ?
C28 H28A 0.9900 . ?
C28 H28B 0.9900 . ?
C23 C24 1.395(5) . ?
C23 H23 0.9500 . ?
C30 C31 1.502(5) . ?
C30 H30A 0.9900 . ?
C30 H30B 0.9900 . ?
C24 C25 1.393(6) . ?
C24 H24 0.9500 . ?
C4 C5 1.392(5) . ?
C4 H4A 0.9500 . ?
C2 C14 1.349(5) . ?
C27 C26 1.388(5) . ?
C27 H27 0.9500 . ?
C6 C5 1.380(5) . ?
C5 H5 0.9500 . ?
C14 C15 1.501(5) . ?
C14 C00S 1.510(5) . ?
C00S H00A 0.9900 . ?
C00S H00B 0.9900 . ?
C19 C18 1.369(6) . ?
C19 C20 1.408(5) . ?
C19 H19 0.9500 . ?
C15 C20 1.385(5) . ?
C15 C16 1.401(5) . ?
C17 C16 1.385(5) . ?
C17 C18 1.397(6) . ?
C17 H17 0.9500 . ?
C20 H20 0.9500 . ?
C18 H18 0.9500 . ?
C25 C26 1.386(6) . ?
C25 H25 0.9500 . ?
C26 H26 0.9500 . ?
C12 C10 1.504(7) . ?
C12 H12A 0.9800 . ?
C12 H12B 0.9800 . ?
C12 H12C 0.9800 . ?
C31 H31A 0.9800 . ?
C31 H31B 0.9800 . ?
C31 H31C 0.9800 . ?
C29 H29A 0.9800 . ?
C29 H29B 0.9800 . ?
C29 H29C 0.9800 . ?
C16 H16 0.9500 . ?
C10 C13 1.514(6) . ?
C10 C11 1.521(7) . ?
C13 H13A 0.9800 . ?
C13 H13B 0.9800 . ?
C13 H13C 0.9800 . ?
C11 H11A 0.9800 . ?
C11 H11B 0.9800 . ?
C11 H11C 0.9800 . ?
